data_4333393
loop_
_publ_author_name
'Legrand, Yves-Marie'
'van der Lee, Arie'
'Masquelez, Nathalie'
'Rabu, Pierre'
'Barboiu, Mihail'

_publ_section_title
;
 Temperature induced single-crystal-to-single-crystal transformations and
 structure directed effects on magnetic properties.
;
_journal_issue 22
_journal_name_full 'Inorganic chemistry'
_journal_page_first 9083
_journal_page_last 9089
_journal_paper_doi 10.1021/ic700867b
_journal_volume 46
_journal_year 2007
_chemical_formula_moiety 'C10 H12 Cu1 N2 O8 S2'
_chemical_formula_sum 'C10 H12 Cu N2 O8 S2'
_chemical_formula_weight 415.89
_space_group_IT_number 14
_symmetry_cell_setting monoclinic
_symmetry_space_group_name_Hall '-P 2yn'
_symmetry_space_group_name_H-M 'P 1 21/n 1'
_atom_sites_solution_hydrogens geom
_atom_sites_solution_primary direct
_audit_creation_date 06-06-14
_audit_creation_method CRYSTALS_ver_12.39
_cell_angle_alpha 90
_cell_angle_beta 115.093(11)
_cell_angle_gamma 90
_cell_formula_units_Z 2
_cell_length_a 9.0443(15)
_cell_length_b 9.0093(11)
_cell_length_c 9.5518(15)
_cell_measurement_reflns_used 6556
_cell_measurement_temperature 293
_cell_measurement_theta_max 33
_cell_measurement_theta_min 4
_cell_volume 704.85(19)
_computing_cell_refinement 'CrysAlis RED, (Oxford Diffraction, 2002)'
_computing_data_collection 'Xcalibur, (Oxford Diffraction, 2002)'
_computing_data_reduction 'CrysAlis RED, (Oxford Diffraction, 2002)'
_computing_molecular_graphics 'CAMERON (Watkin et al 1996)'
_computing_publication_material 'CRYSTALS (Betteridge et al 2003)'
_computing_structure_refinement 'CRYSTALS (Betteridge et al 2003)'
_computing_structure_solution 'SIR2002 (Burla et al., 2003)'
_diffrn_ambient_temperature 293
_diffrn_measured_fraction_theta_full 0.995
_diffrn_measured_fraction_theta_max 0.935
_diffrn_measurement_device_type 'Oxford Diffraction XCALIBUR'
_diffrn_measurement_method \w/2\q
_diffrn_radiation_monochromator graphite
_diffrn_radiation_type 'Mo K\a'
_diffrn_radiation_wavelength 0.71073
_diffrn_reflns_av_R_equivalents 0.026
_diffrn_reflns_limit_h_max 12
_diffrn_reflns_limit_h_min -13
_diffrn_reflns_limit_k_max 13
_diffrn_reflns_limit_k_min -13
_diffrn_reflns_limit_l_max 14
_diffrn_reflns_limit_l_min -13
_diffrn_reflns_number 9417
_diffrn_reflns_theta_full 31.009
_diffrn_reflns_theta_max 32.641
_diffrn_reflns_theta_min 4.088
_diffrn_standards_decay_% 0.00
_diffrn_standards_interval_time 30
_diffrn_standards_number '4 frames'
_exptl_absorpt_coefficient_mu 1.891
_exptl_absorpt_correction_T_max 0.75
_exptl_absorpt_correction_T_min 0.74
_exptl_absorpt_correction_type empirical
_exptl_absorpt_process_details
; 
AbsPack - CrysAlis RED (Oxford Diffraction, 2002) 
;
_exptl_crystal_colour blue
_exptl_crystal_density_diffrn 1.959
_exptl_crystal_description prismatic
_exptl_crystal_F_000 422
_exptl_crystal_size_max 0.66
_exptl_crystal_size_mid 0.16
_exptl_crystal_size_min 0.15
_refine_diff_density_max 0.43
_refine_diff_density_min -0.25
_refine_ls_extinction_method None
_refine_ls_goodness_of_fit_ref 1.0394
_refine_ls_hydrogen_treatment refxyz
_refine_ls_matrix_type full
_refine_ls_number_parameters 124
_refine_ls_number_reflns 1986
_refine_ls_number_restraints 0
_refine_ls_R_factor_all 0.0314
_refine_ls_R_factor_gt 0.0247
_refine_ls_shift/su_max 0.001297
_refine_ls_structure_factor_coef F
_refine_ls_weighting_details
;
 Method, part 1, Chebychev polynomial, (Watkin, 1994, Prince, 1982) 
 [weight] = 1.0/[A~0~*T~0~(x)+A~1~*T~1~(x) ... +A~n-1~]*T~n-1~(x)] 
 where A~i~ are the Chebychev coefficients listed below and x= Fcalc/Fmax 
 Method = Robust Weighting (Prince, 1982) 
 W = [weight] * [1-(deltaF/6*sigmaF)^2^]^2^ 
 A~i~ are: 
 27.7 -41.5 24.4 -9.36 
;
_refine_ls_weighting_scheme calc
_refine_ls_wR_factor_all 0.0242
_refine_ls_wR_factor_gt 0.0236
_refine_ls_wR_factor_ref 0.0236
_reflns_limit_h_max 12
_reflns_limit_h_min -13
_reflns_limit_k_max 13
_reflns_limit_k_min 0
_reflns_limit_l_max 14
_reflns_limit_l_min 0
_reflns_number_gt 1986
_reflns_number_total 2417
_reflns_threshold_expression I>2.00u(I)
_oxford_diffrn_Wilson_B_factor 0.00
_oxford_diffrn_Wilson_scale 0.00
_oxford_refine_ls_scale 8.522(9)
_oxford_structure_analysis_title mih12
_cod_data_source_file ic700867bsup9.cif
_cod_data_source_block CRYSTALS_cif
_cod_depositor_comments
;
The following automatic conversions were performed:

'_symmetry_cell_setting' value 'Monoclinic' changed to 'monoclinic'
according to /home/saulius/struct/CIF-dictionaries/cif_core.dic
dictionary named 'cif_core.dic' version 2.4.2 from 2011-04-26.

Automatic conversion script
Id: cif_fix_values 1891 2012-01-12 08:04:46Z andrius 

 Adding full bibliography for 4333385--4333393.cif.
;
_cod_original_sg_symbol_H-M 'P 1 21/n 1 '
_cod_original_formula_sum 'C10 H12 Cu1 N2 O8 S2'
_cod_database_code 4333393

loop_
_symmetry_equiv_pos_as_xyz
x,y,z
-x,-y,-z
-x+1/2,y+1/2,-z+1/2
x+1/2,-y+1/2,z+1/2

loop_
_atom_site_label
_atom_site_type_symbol
_atom_site_fract_x
_atom_site_fract_y
_atom_site_fract_z
_atom_site_U_iso_or_equiv
_atom_site_occupancy
_atom_site_adp_type
_atom_site_refinement_flags_posn
Cu1 Cu 0.0000 0.5000 0.5000 0.0245 1.0000 Uani S
N2 N 0.09012(12) 0.53323(13) 0.72816(11) 0.0238 1.0000 Uani .
C3 C 0.20174(14) 0.44284(14) 0.83030(13) 0.0224 1.0000 Uani .
C4 C 0.25896(13) 0.46552(14) 0.98778(12) 0.0206 1.0000 Uani .
C5 C 0.19939(16) 0.58285(15) 1.04187(14) 0.0258 1.0000 Uani .
C6 C 0.08475(17) 0.67627(16) 0.93613(16) 0.0289 1.0000 Uani .
C7 C 0.03351(16) 0.64812(15) 0.78038(16) 0.0281 1.0000 Uani .
S8 S 0.40399(4) 0.34415(4) 1.12153(3) 0.0250 1.0000 Uani .
O9 O 0.48910(12) 0.27226(12) 1.04078(13) 0.0318 1.0000 Uani .
O10 O 0.30878(14) 0.23982(13) 1.16643(13) 0.0367 1.0000 Uani .
O11 O 0.50555(15) 0.43918(16) 1.24751(13) 0.0470 1.0000 Uani .
O12 O 0.22195(12) 0.49346(13) 0.50395(12) 0.0314 1.0000 Uani .
H13 H 0.233(3) 0.369(3) 0.789(3) 0.0500 1.0000 Uiso .
H14 H 0.232(3) 0.592(3) 1.146(3) 0.0500 1.0000 Uiso .
H15 H 0.044(3) 0.754(2) 0.975(3) 0.0500 1.0000 Uiso .
H16 H -0.041(3) 0.716(3) 0.704(3) 0.0500 1.0000 Uiso .
H17 H 0.294(3) 0.512(3) 0.584(3) 0.0500 1.0000 Uiso .
H18 H 0.229(3) 0.551(3) 0.445(3) 0.0500 1.0000 Uiso .

loop_
_atom_site_aniso_label
_atom_site_aniso_U_11
_atom_site_aniso_U_22
_atom_site_aniso_U_33
_atom_site_aniso_U_23
_atom_site_aniso_U_13
_atom_site_aniso_U_12
Cu1 0.01908(9) 0.03422(12) 0.01313(9) -0.00042(7) -0.00003(7) 0.00453(8)
N2 0.0202(4) 0.0290(5) 0.0160(4) -0.0006(3) 0.0016(3) 0.0031(4)
C3 0.0203(5) 0.0261(5) 0.0158(4) -0.0011(4) 0.0027(4) 0.0029(4)
C4 0.0176(4) 0.0257(5) 0.0149(4) -0.0001(4) 0.0033(3) -0.0026(4)
C5 0.0264(5) 0.0317(6) 0.0183(5) -0.0055(4) 0.0085(4) -0.0038(4)
C6 0.0289(5) 0.0285(6) 0.0290(6) -0.0056(5) 0.0119(5) 0.0022(5)
C7 0.0254(5) 0.0284(6) 0.0256(5) 0.0000(4) 0.0059(4) 0.0052(4)
S8 0.02099(12) 0.03325(15) 0.01518(11) 0.00321(10) 0.00216(9) 0.00114(10)
O9 0.0272(4) 0.0369(5) 0.0322(5) 0.0077(4) 0.0135(4) 0.0063(4)
O10 0.0422(6) 0.0410(6) 0.0331(5) 0.0132(4) 0.0220(5) 0.0050(5)
O11 0.0349(5) 0.0580(8) 0.0248(5) -0.0089(5) -0.0100(4) -0.0004(5)
O12 0.0214(4) 0.0417(6) 0.0233(4) -0.0030(4) 0.0019(3) 0.0023(4)

loop_
_atom_type_symbol
_atom_type_scat_dispersion_real
_atom_type_scat_dispersion_imag
_atom_type_scat_Cromer_Mann_a1
_atom_type_scat_Cromer_Mann_b1
_atom_type_scat_Cromer_Mann_a2
_atom_type_scat_Cromer_Mann_b2
_atom_type_scat_Cromer_Mann_a3
_atom_type_scat_Cromer_Mann_b3
_atom_type_scat_Cromer_Mann_a4
_atom_type_scat_Cromer_Mann_b4
_atom_type_scat_Cromer_Mann_c
_atom_type_scat_source
C 0.0033 0.0016 2.3100 20.8439 1.0200 10.2075 1.5886 0.5687 0.8650 51.6512 0.2156 'International Tables Vol C 4.2.6.8 and 6.1.1.4'
H 0.0000 0.0000 0.4930 10.5109 0.3229 26.1257 0.1402 3.1424 0.0408 57.7998 0.0030 'International Tables Vol C 4.2.6.8 and 6.1.1.4'
N 0.0061 0.0033 12.2126 0.0057 3.1322 9.8933 2.0125 28.9975 1.1663 0.5826 -11.5290 'International Tables Vol C 4.2.6.8 and 6.1.1.4'
O 0.0106 0.0060 3.0485 13.2771 2.2868 5.7011 1.5463 0.3239 0.8670 32.9089 0.2508 'International Tables Vol C 4.2.6.8 and 6.1.1.4'
S 0.1246 0.1234 6.9053 1.4679 5.2034 22.2151 1.4379 0.2536 1.5863 56.1720 0.8669 'International Tables Vol C 4.2.6.8 and 6.1.1.4'
Cu 0.3201 1.2651 13.3380 3.5828 7.1676 0.2470 5.6158 11.3966 1.6735 64.8126 1.1910 'International Tables Vol C 4.2.6.8 and 6.1.1.4'

loop_
_geom_angle_atom_site_label_1
_geom_angle_site_symmetry_1
_geom_angle_atom_site_label_2
_geom_angle_atom_site_label_3
_geom_angle_site_symmetry_3
_geom_angle
_geom_angle_publ_flag
O9 3_556 Cu1 O9 4_454 179.995 yes
O9 3_556 Cu1 N2 2_566 90.11(4) yes
O9 4_454 Cu1 N2 2_566 89.89(4) yes
O9 3_556 Cu1 O12 2_566 94.26(4) yes
O9 4_454 Cu1 O12 2_566 85.74(4) yes
N2 2_566 Cu1 O12 2_566 92.41(5) yes
O9 3_556 Cu1 N2 . 89.89(4) yes
O9 4_454 Cu1 N2 . 90.11(4) yes
N2 2_566 Cu1 N2 . 179.994 yes
O12 2_566 Cu1 N2 . 87.59(5) yes
O9 3_556 Cu1 O12 . 85.74(4) yes
O9 4_454 Cu1 O12 . 94.26(4) yes
N2 2_566 Cu1 O12 . 87.59(5) yes
O12 2_566 Cu1 O12 . 179.994 yes
N2 . Cu1 O12 . 92.41(5) yes
Cu1 . N2 C3 . 122.36(9) yes
Cu1 . N2 C7 . 118.52(8) yes
C3 . N2 C7 . 119.10(11) yes
N2 . C3 C4 . 121.37(11) yes
N2 . C3 H13 . 114.9(15) no
C4 . C3 H13 . 123.7(15) no
C3 . C4 C5 . 119.62(11) yes
C3 . C4 S8 . 121.02(9) yes
C5 . C4 S8 . 119.34(9) yes
C4 . C5 C6 . 118.84(11) yes
C4 . C5 H14 . 118.9(15) no
C6 . C5 H14 . 122.1(15) no
C5 . C6 C7 . 118.67(12) yes
C5 . C6 H15 . 117.7(14) no
C7 . C6 H15 . 123.6(14) no
C6 . C7 N2 . 122.39(12) yes
C6 . C7 H16 . 119.8(14) no
N2 . C7 H16 . 117.7(14) no
C4 . S8 O9 . 106.84(6) yes
C4 . S8 O10 . 105.17(6) yes
O9 . S8 O10 . 112.40(7) yes
C4 . S8 O11 . 104.49(7) yes
O9 . S8 O11 . 114.43(8) yes
O10 . S8 O11 . 112.56(8) yes
Cu1 3_546 O9 S8 . 125.93(6) yes
Cu1 . O12 H17 . 115.4(18) no
Cu1 . O12 H18 . 110.5(18) no
H17 . O12 H18 . 106(2) no

loop_
_geom_bond_atom_site_label_1
_geom_bond_atom_site_label_2
_geom_bond_site_symmetry_2
_geom_bond_distance
_geom_bond_publ_flag
Cu1 O9 3_556 2.4921(12) yes
Cu1 O9 4_454 2.4921(12) yes
Cu1 N2 2_566 1.9992(10) yes
Cu1 O12 2_566 1.9926(11) yes
Cu1 N2 . 1.9992(10) yes
Cu1 O12 . 1.9926(11) yes
N2 C3 . 1.3411(15) yes
N2 C7 . 1.3412(17) yes
C3 C4 . 1.3827(15) yes
C3 H13 . 0.88(2) no
C4 C5 . 1.3823(17) yes
C4 S8 . 1.7684(12) yes
C5 C6 . 1.3840(19) yes
C5 H14 . 0.91(2) no
C6 C7 . 1.3812(19) yes
C6 H15 . 0.94(2) no
C7 H16 . 0.97(2) no
S8 O9 . 1.4528(11) yes
S8 O10 . 1.4568(11) yes
S8 O11 . 1.4446(11) yes
O12 H17 . 0.79(3) no
O12 H18 . 0.79(3) no
